data_4036880
loop_
_publ_author_name
'Sanna, Elena'
'Escudero-Ad\'an, Eduardo C'
'L\'opez, Carlos'
'Ballester, Pablo'
'Rotger, Carmen'
'Costa, Antonio'

_publ_section_title
;
 Macrocyclic Tetraimines: Synthesis and Reversible Uptake of Diethyl
 Phthalate by a Porous Macrocycle.
;
_journal_issue 12
_journal_name_full 'The Journal of organic chemistry'
_journal_page_first 5173
_journal_page_last 5180
_journal_paper_doi 10.1021/acs.joc.6b00768
_journal_volume 81
_journal_year 2016
_chemical_formula_sum 'C36 H36 N2'
_chemical_formula_weight 496.67
_space_group_IT_number 14
_space_group_name_Hall '-P 2ybc'
_space_group_name_H-M_alt 'P 1 21/c 1'
_symmetry_cell_setting monoclinic
_symmetry_space_group_name_H-M 'P 1 21/c 1'
_atom_sites_solution_hydrogens geom
_audit_creation_method SHELXL-2014
_cell_angle_alpha 90
_cell_angle_beta 92.459(16)
_cell_angle_gamma 90
_cell_formula_units_Z 2
_cell_length_a 9.710(10)
_cell_length_b 5.980(4)
_cell_length_c 24.309(15)
_cell_measurement_reflns_used 7581
_cell_measurement_temperature 100(2)
_cell_measurement_theta_max 26.421
_cell_measurement_theta_min 3.355
_cell_volume 1410.2(19)
_computing_cell_refinement 'CrystalClear-SM Expert 2.1 b29 (Rigaku, 2013)'
_computing_data_collection 'CrystalClear-SM Expert 2.1 b29 (Rigaku, 2013)'
_computing_data_reduction 'CrystalClear-SM Expert 2.1 b29 (Rigaku, 2013)'
_computing_molecular_graphics 'SHELXL-2014 (Sheldrick, 2014)'
_computing_publication_material 'SHELXL-2014 (Sheldrick, 2014)'
_computing_structure_refinement 'SHELXL-2014 (Sheldrick, 2014)'
_computing_structure_solution Sir2011
_diffrn_ambient_temperature 100(2)
_diffrn_detector_area_resol_mean 200
_diffrn_detector_type 'PILATUS 200K'
_diffrn_measured_fraction_theta_full 0.967
_diffrn_measured_fraction_theta_max 0.958
_diffrn_measurement_device_type '1/4chi goniometer'
_diffrn_measurement_method
;
 Fullsphere data collection, phi and omega scans
;
_diffrn_measurement_specimen_support 'magnetic support with MicroMount'
_diffrn_radiation_monochromator 'Confocal Max Flux optic'
_diffrn_radiation_type MoK\a
_diffrn_radiation_wavelength 0.7107
_diffrn_reflns_av_R_equivalents 0.1508
_diffrn_reflns_av_unetI/netI 0.1398
_diffrn_reflns_Laue_measured_fraction_full 0.967
_diffrn_reflns_Laue_measured_fraction_max 0.958
_diffrn_reflns_limit_h_max 11
_diffrn_reflns_limit_h_min -12
_diffrn_reflns_limit_k_max 7
_diffrn_reflns_limit_k_min -7
_diffrn_reflns_limit_l_max 30
_diffrn_reflns_limit_l_min -29
_diffrn_reflns_number 7581
_diffrn_reflns_point_group_measured_fraction_full 0.967
_diffrn_reflns_point_group_measured_fraction_max 0.958
_diffrn_reflns_theta_full 25.242
_diffrn_reflns_theta_max 26.421
_diffrn_reflns_theta_min 3.355
_diffrn_source 'Microfocus rotating anode X-ray tube'
_diffrn_source_current 24
_diffrn_source_power 50
_diffrn_source_size '0.2 mm x 0.2 mm fine focus'
_diffrn_source_type 'Rigaku MicroMax-007HF'
_exptl_absorpt_coefficient_mu 0.067
_exptl_absorpt_correction_T_max 0.987
_exptl_absorpt_correction_T_min 0.759
_exptl_absorpt_correction_type empirical
_exptl_absorpt_process_details
; 
 CrystalClear-SM Expert 2.1 b29 (Rigaku, 2013)
;
_exptl_crystal_colour Colorless
_exptl_crystal_density_diffrn 1.170
_exptl_crystal_description Unknown
_exptl_crystal_F_000 532
_exptl_crystal_size_max 0.20
_exptl_crystal_size_mid 0.20
_exptl_crystal_size_min 0.20
_refine_diff_density_max 0.540
_refine_diff_density_min -0.362
_refine_diff_density_rms 0.100
_refine_ls_extinction_method none
_refine_ls_goodness_of_fit_ref 0.849
_refine_ls_hydrogen_treatment constr
_refine_ls_matrix_type full
_refine_ls_number_parameters 172
_refine_ls_number_reflns 2792
_refine_ls_number_restraints 0
_refine_ls_restrained_S_all 0.849
_refine_ls_R_factor_all 0.1611
_refine_ls_R_factor_gt 0.0840
_refine_ls_shift/su_max 0.000
_refine_ls_shift/su_mean 0.000
_refine_ls_structure_factor_coef Fsqd
_refine_ls_weighting_details 'w=1/[\s^2^(Fo^2^)+(0.1105P)^2^] where P=(Fo^2^+2Fc^2^)/3'
_refine_ls_weighting_scheme calc
_refine_ls_wR_factor_gt 0.1940
_refine_ls_wR_factor_ref 0.2341
_reflns_Friedel_coverage 0.000
_reflns_number_gt 1151
_reflns_number_total 2792
_reflns_threshold_expression 'I > 2\s(I)'
_cod_data_source_file 7.cif
_cod_data_source_block E137
_cod_depositor_comments
;
The following automatic conversions were performed:

data item '_symmetry_cell_setting' value 'Monoclinic' was changed to
'monoclinic' in accordance with the
/home/saulius/struct/COD-crude-data/automatic-downloads/DataCite-retrospective/ACS/depositions/lib/dictionaries/cif_core.dic
dictionary named 'cif_core.dic' version 2.4.2 last updated on
2011-04-26.

Automatic conversion script
Id: cif_fix_values 6909 2019-04-08 15:41:33Z antanas 
;
_cod_original_cell_volume 1410.3(19)
_cod_original_sg_symbol_H-M P2(1)/c
_cod_database_code 4036880
_shelx_space_group_comment
;
The symmetry employed for this shelxl refinement is uniquely defined
by the following loop, which should always be used as a source of
symmetry information in preference to the above space-group names.
They are only intended as comments.
;
_shelx_estimated_absorpt_t_min 0.987
_shelx_estimated_absorpt_t_max 0.987
_shelxl_version_number 2014-3

loop_
_space_group_symop_operation_xyz
'x, y, z'
'-x, y+1/2, -z+1/2'
'-x, -y, -z'
'x, -y-1/2, z-1/2'

loop_
_atom_site_label
_atom_site_type_symbol
_atom_site_fract_x
_atom_site_fract_y
_atom_site_fract_z
_atom_site_U_iso_or_equiv
_atom_site_adp_type
_atom_site_occupancy
_atom_site_site_symmetry_order
_atom_site_calc_flag
_atom_site_refinement_flags_posn
_atom_site_refinement_flags_adp
C1 C 0.1889(4) 0.2729(6) 0.26619(13) 0.0372(9) Uani 1 1 d . .
C2 C 0.1191(4) 0.4684(6) 0.27955(14) 0.0416(10) Uani 1 1 d . .
H2 H 0.1229 0.5952 0.2561 0.050 Uiso 1 1 calc R U
C3 C 0.0433(4) 0.4787(7) 0.32741(14) 0.0450(10) Uani 1 1 d . .
H3 H -0.0023 0.6132 0.3367 0.054 Uiso 1 1 calc R U
C4 C 0.0350(4) 0.2938(7) 0.36089(14) 0.0458(10) Uani 1 1 d . .
H4 H -0.0192 0.2996 0.3925 0.055 Uiso 1 1 calc R U
C5 C 0.1052(4) 0.0996(7) 0.34878(14) 0.0455(10) Uani 1 1 d . .
H5 H 0.1012 -0.0261 0.3726 0.055 Uiso 1 1 calc R U
C6 C 0.1827(4) 0.0885(6) 0.30118(13) 0.0408(9) Uani 1 1 d . .
H6 H 0.2308 -0.0448 0.2929 0.049 Uiso 1 1 calc R U
C7 C 0.2584(4) 0.2603(6) 0.21271(14) 0.0398(9) Uani 1 1 d . .
H7 H 0.2548 0.3863 0.1889 0.048 Uiso 1 1 calc R U
C8 C 0.3830(4) 0.0828(6) 0.14194(13) 0.0360(9) Uani 1 1 d . .
C9 C 0.5257(4) 0.1968(6) 0.14548(14) 0.0411(9) Uani 1 1 d . .
H9A H 0.5137 0.3581 0.1531 0.049 Uiso 1 1 calc R U
H9B H 0.5814 0.1316 0.1765 0.049 Uiso 1 1 calc R U
C10 C 0.6039(4) 0.1690(7) 0.09199(15) 0.0450(10) Uani 1 1 d . .
H10A H 0.5533 0.2482 0.0616 0.054 Uiso 1 1 calc R U
H10B H 0.6964 0.2377 0.0968 0.054 Uiso 1 1 calc R U
C11 C 0.6192(4) -0.0769(7) 0.07686(16) 0.0499(11) Uani 1 1 d . .
H11A H 0.6780 -0.1531 0.1053 0.060 Uiso 1 1 calc R U
H11B H 0.6646 -0.0893 0.0413 0.060 Uiso 1 1 calc R U
C12 C 0.4780(4) -0.1909(7) 0.07228(14) 0.0450(10) Uani 1 1 d . .
H12A H 0.4904 -0.3517 0.0641 0.054 Uiso 1 1 calc R U
H12B H 0.4225 -0.1238 0.0414 0.054 Uiso 1 1 calc R U
C13 C 0.4001(4) -0.1661(6) 0.12587(14) 0.0426(10) Uani 1 1 d . .
H13A H 0.4513 -0.2456 0.1560 0.051 Uiso 1 1 calc R U
H13B H 0.3080 -0.2361 0.1210 0.051 Uiso 1 1 calc R U
C14 C 0.2875(4) 0.1953(6) 0.10039(13) 0.0371(9) Uani 1 1 d . .
C15 C 0.2061(4) 0.2805(6) 0.06912(13) 0.0367(9) Uani 1 1 d . .
C16 C 0.1020(4) 0.3912(6) 0.03332(12) 0.0348(9) Uani 1 1 d . .
C17 C -0.0293(4) 0.2976(6) 0.02465(13) 0.0361(9) Uani 1 1 d . .
H17 H -0.0497 0.1585 0.0413 0.043 Uiso 1 1 calc R U
C18 C -0.1301(4) 0.4044(6) -0.00786(12) 0.0365(9) Uani 1 1 d . .
H18 H -0.2188 0.3386 -0.0129 0.044 Uiso 1 1 calc R U
N1 N 0.3227(3) 0.0850(5) 0.19793(11) 0.0391(8) Uani 1 1 d . .

loop_
_atom_site_aniso_label
_atom_site_aniso_U_11
_atom_site_aniso_U_22
_atom_site_aniso_U_33
_atom_site_aniso_U_23
_atom_site_aniso_U_13
_atom_site_aniso_U_12
C1 0.042(2) 0.042(2) 0.0268(16) 0.0015(16) -0.0012(14) -0.0022(19)
C2 0.047(2) 0.044(2) 0.0341(19) 0.0026(16) -0.0020(17) -0.003(2)
C3 0.041(2) 0.055(3) 0.039(2) -0.0063(18) 0.0008(17) 0.005(2)
C4 0.043(2) 0.064(3) 0.0309(19) -0.0040(19) 0.0043(16) -0.001(2)
C5 0.057(3) 0.047(2) 0.0327(19) 0.0038(17) 0.0019(17) -0.007(2)
C6 0.047(2) 0.043(2) 0.0324(18) -0.0014(16) 0.0006(16) 0.002(2)
C7 0.045(2) 0.041(2) 0.0326(18) 0.0046(16) -0.0010(16) -0.001(2)
C8 0.041(2) 0.038(2) 0.0291(17) 0.0028(15) 0.0027(15) 0.0032(18)
C9 0.043(2) 0.043(2) 0.0366(19) 0.0049(16) -0.0029(16) 0.000(2)
C10 0.039(2) 0.057(3) 0.039(2) 0.0038(18) 0.0046(16) -0.007(2)
C11 0.046(2) 0.060(3) 0.044(2) 0.0072(19) 0.0039(17) 0.010(2)
C12 0.056(3) 0.041(2) 0.038(2) -0.0030(16) 0.0059(17) 0.009(2)
C13 0.045(2) 0.049(3) 0.0339(19) 0.0056(16) 0.0028(16) 0.0002(19)
C14 0.040(2) 0.045(2) 0.0277(18) -0.0030(16) 0.0079(15) 0.0000(18)
C15 0.041(2) 0.046(2) 0.0232(16) -0.0037(15) 0.0082(15) -0.0041(19)
C16 0.040(2) 0.042(2) 0.0225(16) -0.0038(15) 0.0039(14) 0.0066(19)
C17 0.043(2) 0.039(2) 0.0260(16) 0.0021(15) 0.0060(14) -0.0009(19)
C18 0.036(2) 0.050(2) 0.0232(16) -0.0018(16) 0.0039(14) -0.0020(19)
N1 0.0403(18) 0.049(2) 0.0281(15) 0.0025(14) 0.0012(12) 0.0017(17)

loop_
_atom_type_symbol
_atom_type_description
_atom_type_scat_dispersion_real
_atom_type_scat_dispersion_imag
_atom_type_scat_source
C C 0.0033 0.0016 'International Tables Vol C Tables 4.2.6.8 and 6.1.1.4'
H H 0.0000 0.0000 'International Tables Vol C Tables 4.2.6.8 and 6.1.1.4'
N N 0.0061 0.0033 'International Tables Vol C Tables 4.2.6.8 and 6.1.1.4'

loop_
_geom_angle_atom_site_label_1
_geom_angle_atom_site_label_2
_geom_angle_atom_site_label_3
_geom_angle
_geom_angle_site_symmetry_1
_geom_angle_site_symmetry_3
C6 C1 C2 119.1(3) . .
C6 C1 C7 121.6(3) . .
C2 C1 C7 119.2(3) . .
C1 C2 C3 120.4(3) . .
C1 C2 H2 119.8 . .
C3 C2 H2 119.8 . .
C4 C3 C2 120.0(4) . .
C4 C3 H3 120.0 . .
C2 C3 H3 120.0 . .
C3 C4 C5 120.4(4) . .
C3 C4 H4 119.8 . .
C5 C4 H4 119.8 . .
C4 C5 C6 120.0(4) . .
C4 C5 H5 120.0 . .
C6 C5 H5 120.0 . .
C1 C6 C5 120.1(4) . .
C1 C6 H6 119.9 . .
C5 C6 H6 119.9 . .
N1 C7 C1 122.1(3) . .
N1 C7 H7 119.0 . .
C1 C7 H7 119.0 . .
C14 C8 N1 110.6(3) . .
C14 C8 C9 111.5(3) . .
N1 C8 C9 109.2(3) . .
C14 C8 C13 109.3(3) . .
N1 C8 C13 106.7(3) . .
C9 C8 C13 109.4(3) . .
C10 C9 C8 112.2(3) . .
C10 C9 H9A 109.2 . .
C8 C9 H9A 109.2 . .
C10 C9 H9B 109.2 . .
C8 C9 H9B 109.2 . .
H9A C9 H9B 107.9 . .
C11 C10 C9 111.3(3) . .
C11 C10 H10A 109.4 . .
C9 C10 H10A 109.4 . .
C11 C10 H10B 109.4 . .
C9 C10 H10B 109.4 . .
H10A C10 H10B 108.0 . .
C10 C11 C12 110.5(3) . .
C10 C11 H11A 109.5 . .
C12 C11 H11A 109.5 . .
C10 C11 H11B 109.5 . .
C12 C11 H11B 109.5 . .
H11A C11 H11B 108.1 . .
C11 C12 C13 111.5(3) . .
C11 C12 H12A 109.3 . .
C13 C12 H12A 109.3 . .
C11 C12 H12B 109.3 . .
C13 C12 H12B 109.3 . .
H12A C12 H12B 108.0 . .
C12 C13 C8 111.6(3) . .
C12 C13 H13A 109.3 . .
C8 C13 H13A 109.3 . .
C12 C13 H13B 109.3 . .
C8 C13 H13B 109.3 . .
H13A C13 H13B 108.0 . .
C15 C14 C8 176.4(4) . .
C14 C15 C16 176.7(4) . .
C17 C16 C18 118.4(3) . 3_565
C17 C16 C15 120.6(3) . .
C18 C16 C15 121.0(3) 3_565 .
C18 C17 C16 121.2(3) . .
C18 C17 H17 119.4 . .
C16 C17 H17 119.4 . .
C17 C18 C16 120.4(3) . 3_565
C17 C18 H18 119.8 . .
C16 C18 H18 119.8 3_565 .
C7 N1 C8 118.4(3) . .

loop_
_geom_bond_atom_site_label_1
_geom_bond_atom_site_label_2
_geom_bond_distance
_geom_bond_site_symmetry_2
C1 C6 1.396(5) .
C1 C2 1.396(5) .
C1 C7 1.492(5) .
C2 C3 1.405(5) .
C2 H2 0.9500 .
C3 C4 1.377(5) .
C3 H3 0.9500 .
C4 C5 1.385(5) .
C4 H4 0.9500 .
C5 C6 1.408(5) .
C5 H5 0.9500 .
C6 H6 0.9500 .
C7 N1 1.279(4) .
C7 H7 0.9500 .
C8 C14 1.501(5) .
C8 N1 1.504(4) .
C8 C9 1.544(5) .
C8 C13 1.549(5) .
C9 C10 1.542(5) .
C9 H9A 0.9900 .
C9 H9B 0.9900 .
C10 C11 1.525(6) .
C10 H10A 0.9900 .
C10 H10B 0.9900 .
C11 C12 1.531(6) .
C11 H11A 0.9900 .
C11 H11B 0.9900 .
C12 C13 1.542(5) .
C12 H12A 0.9900 .
C12 H12B 0.9900 .
C13 H13A 0.9900 .
C13 H13B 0.9900 .
C14 C15 1.188(5) .
C15 C16 1.463(5) .
C16 C17 1.400(5) .
C16 C18 1.402(5) 3_565
C17 C18 1.387(5) .
C17 H17 0.9500 .
C18 C16 1.402(5) 3_565
C18 H18 0.9500 .

loop_
_geom_torsion_atom_site_label_1
_geom_torsion_atom_site_label_2
_geom_torsion_atom_site_label_3
_geom_torsion_atom_site_label_4
_geom_torsion
_geom_torsion_site_symmetry_1
_geom_torsion_site_symmetry_4
C6 C1 C2 C3 -0.3(5) . .
C7 C1 C2 C3 174.8(3) . .
C1 C2 C3 C4 -1.4(5) . .
C2 C3 C4 C5 2.4(5) . .
C3 C4 C5 C6 -1.7(5) . .
C2 C1 C6 C5 0.9(5) . .
C7 C1 C6 C5 -174.0(3) . .
C4 C5 C6 C1 0.0(5) . .
C6 C1 C7 N1 -4.4(5) . .
C2 C1 C7 N1 -179.3(3) . .
C14 C8 C9 C10 -66.3(4) . .
N1 C8 C9 C10 171.1(3) . .
C13 C8 C9 C10 54.7(4) . .
C8 C9 C10 C11 -56.1(4) . .
C9 C10 C11 C12 55.8(4) . .
C10 C11 C12 C13 -56.4(4) . .
C11 C12 C13 C8 56.7(4) . .
C14 C8 C13 C12 67.5(4) . .
N1 C8 C13 C12 -172.9(3) . .
C9 C8 C13 C12 -54.9(4) . .
C18 C16 C17 C18 -0.6(5) 3_565 .
C15 C16 C17 C18 178.0(3) . .
C16 C17 C18 C16 0.6(5) . 3_565
C1 C7 N1 C8 176.6(3) . .
C14 C8 N1 C7 -39.0(4) . .
C9 C8 N1 C7 84.1(4) . .
C13 C8 N1 C7 -157.8(3) . .
